data_7718064
loop_
_publ_author_name
'Gao, Zhixia'
'Li, Ke'
'Du, Hong'
'Baiheti, Tuohetijiang'

_publ_section_title
;
 Four noncentrosymmetric molybdophosphates discovered by a chemical
 substitution strategy.
;
_journal_issue 10
_journal_name_full 'Dalton transactions (Cambridge, England : 2003)'
_journal_page_first 4025
_journal_page_last 4029
_journal_paper_doi 10.1039/d4dt03580a
_journal_volume 54
_journal_year 2025
_chemical_formula_moiety 'K4 Mo5 O22 P2'
_chemical_formula_sum 'K4 Mo5 O22 P2'
_chemical_formula_weight 1050.04
_space_group_crystal_system orthorhombic
_space_group_IT_number 20
_space_group_name_Hall 'C 2c 2'
_space_group_name_H-M_alt 'C 2 2 21'
_atom_sites_solution_primary dual
_audit_creation_date 2023-09-19
_audit_creation_method
;
Olex2 1.3
(compiled 2020.11.12 svn.r5f609507 for OlexSys, GUI svn.r6408)
;
_audit_update_record
;
2024-10-19 deposited with the CCDC.	2025-02-17 downloaded from the CCDC.
;
_cell_angle_alpha 90
_cell_angle_beta 90
_cell_angle_gamma 90
_cell_formula_units_Z 4
_cell_length_a 6.4412(5)
_cell_length_b 19.2341(15)
_cell_length_c 17.0120(12)
_cell_measurement_reflns_used 5708
_cell_measurement_temperature 296.0
_cell_measurement_theta_max 27.46
_cell_measurement_theta_min 2.43
_cell_volume 2107.6(3)
_computing_cell_refinement 'SAINT V8.40B (?, 2016)'
_computing_data_reduction 'SAINT V8.40B (?, 2016)'
_computing_molecular_graphics 'Olex2 1.3 (Dolomanov et al., 2009)'
_computing_publication_material 'Olex2 1.3 (Dolomanov et al., 2009)'
_computing_structure_refinement 'SHELXL 2018/3 (Sheldrick, 2015)'
_computing_structure_solution 'SHELXT 2018/2 (Sheldrick, 2018)'
_diffrn_ambient_temperature 296.0
_diffrn_measured_fraction_theta_full 0.999
_diffrn_measured_fraction_theta_max 0.999
_diffrn_measurement_device_type 'Bruker APEX-II CCD'
_diffrn_measurement_method '\f and \w scans'
_diffrn_radiation_type MoK\a
_diffrn_radiation_wavelength 0.71073
_diffrn_reflns_av_R_equivalents 0.0651
_diffrn_reflns_av_unetI/netI 0.0447
_diffrn_reflns_Laue_measured_fraction_full 0.999
_diffrn_reflns_Laue_measured_fraction_max 0.999
_diffrn_reflns_limit_h_max 8
_diffrn_reflns_limit_h_min -8
_diffrn_reflns_limit_k_max 24
_diffrn_reflns_limit_k_min -24
_diffrn_reflns_limit_l_max 21
_diffrn_reflns_limit_l_min -22
_diffrn_reflns_number 9893
_diffrn_reflns_point_group_measured_fraction_full 0.993
_diffrn_reflns_point_group_measured_fraction_max 0.993
_diffrn_reflns_theta_full 25.242
_diffrn_reflns_theta_max 27.505
_diffrn_reflns_theta_min 2.118
_diffrn_source_current 1.4
_diffrn_source_power 0.07
_diffrn_source_voltage 50.0
_diffrn_standards_number 0
_exptl_absorpt_coefficient_mu 3.935
_exptl_absorpt_correction_T_max 0.7456
_exptl_absorpt_correction_T_min 0.5133
_exptl_absorpt_correction_type multi-scan
_exptl_absorpt_process_details
;
SADABS-2016/2 (Bruker,2016/2) was used for absorption correction.
wR2(int) was 0.1428 before and 0.0742 after correction.
The Ratio of minimum to maximum transmission is 0.6884.
The \l/2 correction factor is Not present.
;
_exptl_crystal_colour colorless
_exptl_crystal_density_diffrn 3.309
_exptl_crystal_description block
_exptl_crystal_F_000 1968
_refine_diff_density_max 0.726
_refine_diff_density_min -0.694
_refine_diff_density_rms 0.139
_refine_ls_abs_structure_details
;
 Flack x determined using 952 quotients [(I+)-(I-)]/[(I+)+(I-)]
 (Parsons, Flack and Wagner, Acta Cryst. B69 (2013) 249-259).
;
_refine_ls_abs_structure_Flack -0.08(4)
_refine_ls_extinction_method none
_refine_ls_goodness_of_fit_ref 1.074
_refine_ls_hydrogen_treatment undef
_refine_ls_matrix_type full
_refine_ls_number_parameters 152
_refine_ls_number_reflns 2425
_refine_ls_number_restraints 0
_refine_ls_restrained_S_all 1.074
_refine_ls_R_factor_all 0.0284
_refine_ls_R_factor_gt 0.0271
_refine_ls_shift/su_max 0.001
_refine_ls_shift/su_mean 0.000
_refine_ls_structure_factor_coef Fsqd
_refine_ls_weighting_details 'w=1/[\s^2^(Fo^2^)+(0.0163P)^2^+7.3562P] where P=(Fo^2^+2Fc^2^)/3'
_refine_ls_weighting_scheme calc
_refine_ls_wR_factor_gt 0.0626
_refine_ls_wR_factor_ref 0.0638
_reflns_Friedel_coverage 0.731
_reflns_Friedel_fraction_full 0.984
_reflns_Friedel_fraction_max 0.985
_reflns_number_gt 2334
_reflns_number_total 2425
_reflns_threshold_expression 'I > 2\s(I)'
_cod_data_source_file d4dt03580a2.cif
_cod_data_source_block mo_gzx20230912002_0m
_cod_depositor_comments 'Adding full bibliography for 7718064--7718067.cif.'
_cod_database_code 7718064
_shelx_shelxl_version_number 2018/3
_shelx_space_group_comment
;
The symmetry employed for this shelxl refinement is uniquely defined
by the following loop, which should always be used as a source of
symmetry information in preference to the above space-group names.
They are only intended as comments.
;
_olex2_refinement_description
;
;
_olex2_submission_special_instructions 'No special instructions were received'

loop_
_space_group_symop_operation_xyz
'x, y, z'
'-x, -y, z+1/2'
'-x, y, -z+1/2'
'x, -y, -z'
'x+1/2, y+1/2, z'
'-x+1/2, -y+1/2, z+1/2'
'-x+1/2, y+1/2, -z+1/2'
'x+1/2, -y+1/2, -z'

loop_
_atom_site_label
_atom_site_type_symbol
_atom_site_fract_x
_atom_site_fract_y
_atom_site_fract_z
_atom_site_U_iso_or_equiv
_atom_site_adp_type
_atom_site_occupancy
_atom_site_site_symmetry_order
_atom_site_calc_flag
_atom_site_refinement_flags_posn
_atom_site_refinement_flags_adp
_atom_site_refinement_flags_occupancy
_atom_site_disorder_assembly
_atom_site_disorder_group
Mo01 Mo 0.500000 0.74472(4) 0.750000 0.01599(16) Uani 1 2 d S T P . .
Mo02 Mo 0.50206(11) 0.47588(3) 0.64096(3) 0.01864(14) Uani 1 1 d . . . . .
Mo03 Mo 0.57531(10) 0.64408(3) 0.59000(3) 0.02037(15) Uani 1 1 d . . . . .
K004 K 1.000000 0.42277(11) 0.750000 0.0311(5) Uani 1 2 d S T P . .
P005 P 0.7812(3) 0.59469(8) 0.76800(10) 0.0155(4) Uani 1 1 d . . . . .
K006 K 0.5406(3) 0.73998(12) 0.39719(11) 0.0423(5) Uani 1 1 d . . . . .
K007 K 0.0475(4) 0.500000 0.500000 0.0471(8) Uani 1 2 d S T P . .
O008 O 0.500000 0.4543(3) 0.750000 0.0208(13) Uani 1 2 d S T P . .
O009 O 0.6844(8) 0.5766(2) 0.6887(3) 0.0190(10) Uani 1 1 d . . . . .
O00A O 1.000000 0.6294(3) 0.750000 0.0258(15) Uani 1 2 d S T P . .
O00B O 0.4691(8) 0.5529(2) 0.5709(3) 0.0242(12) Uani 1 1 d . . . . .
O00C O 0.4062(10) 0.6917(3) 0.5350(3) 0.0322(13) Uani 1 1 d . . . . .
O00D O 0.6669(8) 0.7157(3) 0.6631(3) 0.0200(10) Uani 1 1 d . . . . .
O00E O 0.6689(8) 0.6538(2) 0.8098(3) 0.0169(9) Uani 1 1 d . . . . .
O00F O 0.8078(8) 0.5316(2) 0.8176(3) 0.0194(10) Uani 1 1 d . . . . .
O00G O 0.7410(9) 0.4460(3) 0.6145(3) 0.0298(12) Uani 1 1 d . . . . .
O00H O 0.6753(9) 0.7996(3) 0.7924(3) 0.0268(12) Uani 1 1 d . . . . .
O00I O 0.3364(9) 0.4151(3) 0.6047(3) 0.0290(12) Uani 1 1 d . . . . .
O00J O 0.7998(10) 0.6424(3) 0.5374(4) 0.0388(14) Uani 1 1 d . . . . .

loop_
_atom_site_aniso_label
_atom_site_aniso_U_11
_atom_site_aniso_U_22
_atom_site_aniso_U_33
_atom_site_aniso_U_23
_atom_site_aniso_U_13
_atom_site_aniso_U_12
Mo01 0.0179(3) 0.0107(3) 0.0194(4) 0.000 -0.0031(3) 0.000
Mo02 0.0239(3) 0.0149(2) 0.0171(3) -0.00232(18) 0.0002(3) -0.0009(3)
Mo03 0.0281(3) 0.0174(3) 0.0156(3) 0.0012(2) 0.0021(3) -0.0051(2)
K004 0.0308(11) 0.0137(9) 0.0490(14) 0.000 -0.0031(13) 0.000
K006 0.0295(11) 0.0650(13) 0.0324(9) 0.0101(9) 0.0112(8) 0.0129(8)
K007 0.0258(15) 0.073(2) 0.0424(15) 0.0202(14) 0.000 0.000
P005 0.0132(7) 0.0134(8) 0.0200(9) -0.0011(6) -0.0002(7) 0.0006(6)
O008 0.028(3) 0.016(3) 0.019(3) 0.000 0.003(3) 0.000
O009 0.023(2) 0.015(2) 0.020(2) -0.0021(18) -0.001(2) -0.0021(19)
O00A 0.016(3) 0.020(3) 0.042(4) 0.000 -0.004(4) 0.000
O00B 0.034(3) 0.020(2) 0.018(2) 0.0010(18) -0.005(2) -0.006(2)
O00C 0.048(3) 0.023(3) 0.025(3) 0.002(2) -0.009(3) -0.004(3)
O00D 0.019(2) 0.019(2) 0.023(2) -0.0006(19) 0.004(2) -0.0023(19)
O00E 0.020(2) 0.012(2) 0.019(2) -0.0009(17) 0.0003(19) 0.0029(18)
O00F 0.022(2) 0.013(2) 0.023(2) 0.0010(19) 0.000(2) 0.0004(18)
O00G 0.033(3) 0.027(3) 0.030(3) -0.005(2) 0.003(2) 0.004(2)
O00H 0.030(3) 0.017(3) 0.034(3) -0.001(2) -0.009(2) 0.000(2)
O00I 0.037(3) 0.022(3) 0.028(3) -0.001(2) -0.002(3) -0.007(2)
O00J 0.044(4) 0.037(3) 0.036(3) -0.012(3) 0.017(3) -0.011(3)

loop_
_atom_type_symbol
_atom_type_description
_atom_type_scat_dispersion_real
_atom_type_scat_dispersion_imag
_atom_type_scat_source
K K 0.2009 0.2494 'International Tables Vol C Tables 4.2.6.8 and 6.1.1.4'
Mo Mo -1.6832 0.6857 'International Tables Vol C Tables 4.2.6.8 and 6.1.1.4'
O O 0.0106 0.0060 'International Tables Vol C Tables 4.2.6.8 and 6.1.1.4'
P P 0.1023 0.0942 'International Tables Vol C Tables 4.2.6.8 and 6.1.1.4'

loop_
_geom_angle_atom_site_label_1
_geom_angle_atom_site_label_2
_geom_angle_atom_site_label_3
_geom_angle
_geom_angle_site_symmetry_1
_geom_angle_site_symmetry_3
_geom_angle_publ_flag
K004 Mo01 K006 85.66(4) 5_455 8_466 ?
K004 Mo01 K006 85.66(4) 5_455 6_665 ?
K006 Mo01 K006 171.32(7) 6_665 8_466 ?
O00D Mo01 K004 107.00(15) . 5_455 ?
O00D Mo01 K004 106.99(15) 3_656 5_455 ?
O00D Mo01 K006 87.26(16) . 8_466 ?
O00D Mo01 K006 87.26(16) 3_656 6_665 ?
O00D Mo01 K006 95.28(16) . 6_665 ?
O00D Mo01 K006 95.28(16) 3_656 8_466 ?
O00D Mo01 O00D 146.0(3) 3_656 . ?
O00D Mo01 O00E 72.65(19) 3_656 . ?
O00D Mo01 O00E 72.6(2) . 3_656 ?
O00D Mo01 O00E 81.56(19) . . ?
O00D Mo01 O00E 81.56(19) 3_656 3_656 ?
O00E Mo01 K004 139.57(12) 3_656 5_455 ?
O00E Mo01 K004 139.58(12) . 5_455 ?
O00E Mo01 K006 53.97(12) 3_656 8_466 ?
O00E Mo01 K006 53.97(12) . 6_665 ?
O00E Mo01 K006 134.70(13) . 8_466 ?
O00E Mo01 K006 134.70(13) 3_656 6_665 ?
O00E Mo01 O00E 80.8(2) 3_656 . ?
O00H Mo01 K004 51.78(17) 3_656 5_455 ?
O00H Mo01 K004 51.78(17) . 5_455 ?
O00H Mo01 K006 34.59(17) . 6_665 ?
O00H Mo01 K006 34.59(18) 3_656 8_466 ?
O00H Mo01 K006 136.85(18) 3_656 6_665 ?
O00H Mo01 K006 136.86(18) . 8_466 ?
O00H Mo01 O00D 97.8(2) . . ?
O00H Mo01 O00D 97.8(2) 3_656 3_656 ?
O00H Mo01 O00D 103.1(2) . 3_656 ?
O00H Mo01 O00D 103.1(2) 3_656 . ?
O00H Mo01 O00E 88.3(2) . . ?
O00H Mo01 O00E 166.4(2) 3_656 . ?
O00H Mo01 O00E 166.4(2) . 3_656 ?
O00H Mo01 O00E 88.3(2) 3_656 3_656 ?
O00H Mo01 O00H 103.6(3) . 3_656 ?
K004 Mo02 K004 113.35(3) . 1_455 ?
K007 Mo02 K004 167.61(3) . . ?
K007 Mo02 K004 72.03(3) . 1_455 ?
O008 Mo02 K004 58.45(4) . . ?
O008 Mo02 K004 57.87(4) . 1_455 ?
O008 Mo02 K007 129.41(4) . . ?
O008 Mo02 O009 81.4(2) . . ?
O008 Mo02 O00B 140.9(2) . . ?
O008 Mo02 O00F 78.65(15) . 3_656 ?
O009 Mo02 K004 117.31(12) . 1_455 ?
O009 Mo02 K004 69.13(12) . . ?
O009 Mo02 K007 119.28(12) . . ?
O00B Mo02 K004 114.25(16) . 1_455 ?
O00B Mo02 K004 126.80(16) . . ?
O00B Mo02 K007 55.17(15) . . ?
O00B Mo02 O009 68.98(19) . . ?
O00B Mo02 O00F 75.0(2) . 3_656 ?
O00F Mo02 K004 43.39(12) 3_656 1_455 ?
O00F Mo02 K004 132.75(12) 3_656 . ?
O00F Mo02 K007 59.05(12) 3_656 . ?
O00F Mo02 O009 86.93(17) 3_656 . ?
O00G Mo02 K004 142.5(2) . 1_455 ?
O00G Mo02 K004 44.3(2) . . ?
O00G Mo02 K007 124.7(2) . . ?
O00G Mo02 O008 101.0(2) . . ?
O00G Mo02 O009 85.4(2) . . ?
O00G Mo02 O00B 101.3(3) . . ?
O00G Mo02 O00F 172.3(2) . 3_656 ?
O00I Mo02 K004 57.81(19) . 1_455 ?
O00I Mo02 K004 121.1(2) . . ?
O00I Mo02 K007 51.19(19) . . ?
O00I Mo02 O008 101.5(2) . . ?
O00I Mo02 O009 169.5(2) . . ?
O00I Mo02 O00B 103.7(2) . . ?
O00I Mo02 O00F 83.7(2) . 3_656 ?
O00I Mo02 O00G 103.8(3) . . ?
K006 Mo03 K006 74.39(4) . 8_466 ?
K006 Mo03 K006 110.17(6) 8_566 8_466 ?
K006 Mo03 K006 78.85(4) 8_566 . ?
O009 Mo03 K006 163.00(14) . . ?
O009 Mo03 K006 92.90(13) . 8_566 ?
O009 Mo03 K006 122.58(13) . 8_466 ?
O009 Mo03 O00E 73.07(18) . 3_656 ?
O00B Mo03 K006 106.29(14) . . ?
O00B Mo03 K006 101.97(17) . 8_466 ?
O00B Mo03 K006 147.54(17) . 8_566 ?
O00B Mo03 O009 72.95(19) . . ?
O00B Mo03 O00D 150.0(2) . . ?
O00B Mo03 O00E 87.5(2) . 3_656 ?
O00C Mo03 K006 103.0(2) . 8_566 ?
O00C Mo03 K006 38.8(2) . . ?
O00C Mo03 K006 37.0(2) . 8_466 ?
O00C Mo03 O009 157.8(2) . . ?
O00C Mo03 O00B 99.9(2) . . ?
O00C Mo03 O00D 99.5(2) . . ?
O00C Mo03 O00E 85.8(2) . 3_656 ?
O00D Mo03 K006 103.17(15) . . ?
O00D Mo03 K006 80.57(15) . 8_466 ?
O00D Mo03 K006 45.47(15) . 8_566 ?
O00D Mo03 O009 80.53(19) . . ?
O00D Mo03 O00E 71.31(19) . 3_656 ?
O00E Mo03 K006 49.52(12) 3_656 8_466 ?
O00E Mo03 K006 123.91(12) 3_656 . ?
O00E Mo03 K006 116.78(12) 3_656 8_566 ?
O00J Mo03 K006 66.6(2) . . ?
O00J Mo03 K006 138.7(2) . 8_466 ?
O00J Mo03 K006 50.3(2) . 8_566 ?
O00J Mo03 O009 96.7(3) . . ?
O00J Mo03 O00B 101.4(3) . . ?
O00J Mo03 O00C 105.4(3) . . ?
O00J Mo03 O00D 95.3(3) . . ?
O00J Mo03 O00E 164.1(3) . 3_656 ?
Mo01 K004 P005 156.44(3) 5_545 3_756 ?
O008 K004 Mo01 100.66(11) . 5_545 ?
O008 K004 Mo01 100.66(11) 1_655 5_545 ?
O008 K004 P005 102.38(12) . 3_756 ?
O008 K004 P005 56.40(11) 1_655 3_756 ?
O008 K004 O008 158.7(2) 1_655 . ?
O008 K004 O00I 50.30(10) . 3_656 ?
O008 K004 O00I 50.30(10) 1_655 1_655 ?
O008 K004 O00I 130.96(10) . 1_655 ?
O008 K004 O00I 130.96(10) 1_655 3_656 ?
O00F K004 Mo01 141.10(11) . 5_545 ?
O00F K004 Mo01 141.10(11) 3_756 5_545 ?
O00F K004 P005 21.67(10) 3_756 3_756 ?
O00F K004 P005 60.18(12) . 3_756 ?
O00F K004 O008 53.42(14) 3_756 1_655 ?
O00F K004 O008 53.42(14) . . ?
O00F K004 O008 107.95(15) . 1_655 ?
O00F K004 O008 107.95(15) 3_756 . ?
O00F K004 O00F 77.8(2) 3_756 . ?
O00F K004 O00G 78.66(16) 3_756 . ?
O00F K004 O00G 87.42(15) . . ?
O00F K004 O00G 78.66(16) . 3_756 ?
O00F K004 O00G 87.42(15) 3_756 3_756 ?
O00F K004 O00H 126.86(16) 3_756 5_545 ?
O00F K004 O00H 139.01(15) 3_756 7_646 ?
O00F K004 O00H 126.86(17) . 7_646 ?
O00F K004 O00H 139.01(15) . 5_545 ?
O00F K004 O00I 131.24(16) . 1_655 ?
O00F K004 O00I 131.24(15) 3_756 3_656 ?
O00F K004 O00I 53.91(13) . 3_656 ?
O00F K004 O00I 53.91(13) 3_756 1_655 ?
O00G K004 Mo01 98.93(12) 3_756 5_545 ?
O00G K004 Mo01 98.94(12) . 5_545 ?
O00G K004 P005 72.50(11) 3_756 3_756 ?
O00G K004 P005 90.91(13) . 3_756 ?
O00G K004 O008 122.71(13) 3_756 . ?
O00G K004 O008 53.29(11) . . ?
O00G K004 O008 53.29(12) 3_756 1_655 ?
O00G K004 O008 122.71(13) . 1_655 ?
O00G K004 O00G 162.1(2) . 3_756 ?
O00G K004 O00I 77.71(15) . 1_655 ?
O00G K004 O00I 103.12(15) 3_756 1_655 ?
O00G K004 O00I 77.71(15) 3_756 3_656 ?
O00G K004 O00I 103.12(15) . 3_656 ?
O00H K004 Mo01 29.50(11) 5_545 5_545 ?
O00H K004 Mo01 29.50(11) 7_646 5_545 ?
O00H K004 P005 159.61(12) 7_646 3_756 ?
O00H K004 P005 131.17(12) 5_545 3_756 ?
O00H K004 O008 124.66(16) 5_545 . ?
O00H K004 O008 75.71(15) 5_545 1_655 ?
O00H K004 O008 124.66(16) 7_646 1_655 ?
O00H K004 O008 75.71(15) 7_646 . ?
O00H K004 O00G 125.99(17) 5_545 . ?
O00H K004 O00G 71.50(16) 7_646 . ?
O00H K004 O00G 125.99(17) 7_646 3_756 ?
O00H K004 O00G 71.50(16) 5_545 3_756 ?
O00H K004 O00H 59.0(2) 7_646 5_545 ?
O00H K004 O00I 83.50(16) 7_646 3_656 ?
O00H K004 O00I 91.99(16) 5_545 3_656 ?
O00H K004 O00I 91.99(16) 7_646 1_655 ?
O00H K004 O00I 83.50(16) 5_545 1_655 ?
O00I K004 Mo01 87.41(10) 1_655 5_545 ?
O00I K004 Mo01 87.41(10) 3_656 5_545 ?
O00I K004 P005 73.76(10) 1_655 3_756 ?
O00I K004 P005 111.24(11) 3_656 3_756 ?
O00I K004 O00I 174.8(2) 3_656 1_655 ?
O009 P005 K004 82.84(19) . . ?
O009 P005 O00A 106.7(2) . . ?
O00A P005 K004 91.3(2) . . ?
O00E P005 K004 155.4(2) . . ?
O00E P005 O009 112.9(3) . . ?
O00E P005 O00A 101.4(3) . . ?
O00F P005 K004 41.92(19) . . ?
O00F P005 O009 111.3(3) . . ?
O00F P005 O00A 110.5(3) . . ?
O00F P005 O00E 113.5(3) . . ?
Mo01 K006 Mo03 49.84(3) 6_664 8_566 ?
Mo01 K006 K006 168.54(8) 6_664 8_466 ?
Mo03 K006 Mo01 123.52(5) . 6_664 ?
Mo03 K006 Mo01 127.02(6) 8_466 6_664 ?
Mo03 K006 Mo03 106.76(4) 8_466 . ?
Mo03 K006 Mo03 99.77(5) . 8_566 ?
Mo03 K006 Mo03 110.17(6) 8_466 8_566 ?
Mo03 K006 K006 56.05(4) . 8_466 ?
Mo03 K006 K006 50.83(3) 8_466 8_466 ?
Mo03 K006 K006 118.89(7) 8_566 8_466 ?
O00C K006 Mo01 147.12(16) . 6_664 ?
O00C K006 Mo01 66.94(11) 8_566 6_664 ?
O00C K006 Mo03 23.60(14) . . ?
O00C K006 Mo03 114.50(15) . 8_566 ?
O00C K006 Mo03 80.19(11) 8_566 . ?
O00C K006 Mo03 110.66(13) 8_566 8_466 ?
O00C K006 Mo03 20.43(11) 8_566 8_566 ?
O00C K006 Mo03 84.06(15) . 8_466 ?
O00C K006 K006 102.56(13) 8_566 8_466 ?
O00C K006 K006 33.30(14) . 8_466 ?
O00C K006 O00C 94.08(14) . 8_566 ?
O00C K006 O00D 98.74(19) . 8_466 ?
O00C K006 O00E 146.68(17) . 6_664 ?
O00C K006 O00E 54.34(14) 8_566 6_664 ?
O00C K006 O00I 137.55(16) 8_566 4_566 ?
O00C K006 O00I 63.81(16) . 4_566 ?
O00C K006 O00J 76.47(19) . 8_466 ?
O00C K006 O00J 86.00(18) 8_566 8_466 ?
O00D K006 Mo01 113.71(12) 8_466 6_664 ?
O00D K006 Mo03 30.30(10) 8_466 8_466 ?
O00D K006 Mo03 125.79(13) 8_466 8_566 ?
O00D K006 Mo03 121.87(12) 8_466 . ?
O00D K006 K006 70.00(11) 8_466 8_466 ?
O00D K006 O00C 135.22(17) 8_466 8_566 ?
O00D K006 O00E 98.21(15) 8_466 6_664 ?
O00D K006 O00I 85.81(16) 8_466 4_566 ?
O00D K006 O00J 56.29(16) 8_466 8_466 ?
O00E K006 Mo01 36.21(9) 6_664 6_664 ?
O00E K006 Mo03 133.96(11) 6_664 . ?
O00E K006 Mo03 96.72(10) 6_664 8_466 ?
O00E K006 Mo03 34.28(9) 6_664 8_566 ?
O00E K006 K006 134.12(12) 6_664 8_466 ?
O00E K006 O00I 146.09(14) 6_664 4_566 ?
O00H K006 Mo01 21.30(11) 6_664 6_664 ?
O00H K006 Mo03 139.38(13) 6_664 8_466 ?
O00H K006 Mo03 113.66(13) 6_664 . ?
O00H K006 Mo03 67.35(12) 6_664 8_566 ?
O00H K006 K006 167.65(15) 6_664 8_466 ?
O00H K006 O00C 135.34(19) 6_664 . ?
O00H K006 O00C 80.78(17) 6_664 8_566 ?
O00H K006 O00D 116.08(18) 6_664 8_466 ?
O00H K006 O00E 57.36(14) 6_664 6_664 ?
O00H K006 O00I 90.53(16) 6_664 4_566 ?
O00H K006 O00J 146.0(2) 6_664 8_466 ?
O00I K006 Mo01 111.72(11) 4_566 6_664 ?
O00I K006 Mo03 65.46(10) 4_566 . ?
O00I K006 Mo03 102.87(11) 4_566 8_466 ?
O00I K006 Mo03 146.64(11) 4_566 8_566 ?
O00I K006 K006 78.97(11) 4_566 8_466 ?
O00J K006 Mo01 125.66(16) 8_466 6_664 ?
O00J K006 Mo03 90.25(14) 8_466 8_566 ?
O00J K006 Mo03 26.22(12) 8_466 8_466 ?
O00J K006 Mo03 94.48(14) 8_466 . ?
O00J K006 K006 46.29(15) 8_466 8_466 ?
O00J K006 O00E 89.60(17) 8_466 6_664 ?
O00J K006 O00I 119.45(19) 8_466 4_566 ?
Mo02 K007 Mo02 79.67(6) 4_566 . ?
O00B K007 Mo02 29.98(9) 4_566 4_566 ?
O00B K007 Mo02 62.50(10) 4_566 . ?
O00B K007 Mo02 62.50(10) . 4_566 ?
O00B K007 Mo02 29.98(9) . . ?
O00B K007 O00B 60.31(19) 4_566 . ?
O00B K007 O00F 48.25(13) 4_566 2_664 ?
O00B K007 O00F 48.25(13) . 3_656 ?
O00B K007 O00F 100.19(14) 4_566 3_656 ?
O00B K007 O00F 100.19(14) . 2_664 ?
O00B K007 O00J 94.41(15) 4_566 4_466 ?
O00B K007 O00J 94.41(15) . 1_455 ?
O00B K007 O00J 140.95(15) 4_566 1_455 ?
O00B K007 O00J 140.95(15) . 4_466 ?
O00F K007 Mo02 110.63(11) 2_664 . ?
O00F K007 Mo02 110.63(11) 3_656 4_566 ?
O00F K007 Mo02 38.13(9) 3_656 . ?
O00F K007 Mo02 38.13(9) 2_664 4_566 ?
O00F K007 O00F 147.2(2) 3_656 2_664 ?
O00G K007 Mo02 165.53(11) 4_466 . ?
O00G K007 Mo02 93.19(12) 4_466 4_566 ?
O00G K007 Mo02 93.19(12) 1_455 . ?
O00G K007 Mo02 165.53(11) 1_455 4_566 ?
O00G K007 O00B 115.93(15) 4_466 4_566 ?
O00G K007 O00B 135.70(14) 4_466 . ?
O00G K007 O00B 115.93(15) 1_455 . ?
O00G K007 O00B 135.70(14) 1_455 4_566 ?
O00G K007 O00F 137.98(15) 4_466 3_656 ?
O00G K007 O00F 137.98(15) 1_455 2_664 ?
O00G K007 O00F 68.54(15) 1_455 3_656 ?
O00G K007 O00F 68.54(15) 4_466 2_664 ?
O00G K007 O00G 96.4(2) 4_466 1_455 ?
O00G K007 O00I 80.50(16) 1_455 . ?
O00G K007 O00I 80.50(16) 4_466 4_566 ?
O00G K007 O00I 168.11(14) 4_466 . ?
O00G K007 O00I 168.11(14) 1_455 4_566 ?
O00G K007 O00J 80.70(16) 1_455 1_455 ?
O00G K007 O00J 80.70(16) 4_466 4_466 ?
O00G K007 O00J 60.23(16) 1_455 4_466 ?
O00G K007 O00J 60.23(16) 4_466 1_455 ?
O00I K007 Mo02 87.92(13) . 4_566 ?
O00I K007 Mo02 25.73(10) . . ?
O00I K007 Mo02 25.73(10) 4_566 4_566 ?
O00I K007 Mo02 87.92(13) 4_566 . ?
O00I K007 O00B 61.53(14) . 4_566 ?
O00I K007 O00B 61.53(14) 4_566 . ?
O00I K007 O00B 54.65(14) 4_566 4_566 ?
O00I K007 O00B 54.65(14) . . ?
O00I K007 O00F 106.15(15) . 2_664 ?
O00I K007 O00F 51.46(13) 4_566 2_664 ?
O00I K007 O00F 51.46(13) . 3_656 ?
O00I K007 O00F 106.15(15) 4_566 3_656 ?
O00I K007 O00I 104.8(2) . 4_566 ?
O00I K007 O00J 87.85(14) . 4_466 ?
O00I K007 O00J 129.79(16) . 1_455 ?
O00I K007 O00J 87.84(14) 4_566 1_455 ?
O00I K007 O00J 129.79(16) 4_566 4_466 ?
O00J K007 Mo02 110.99(12) 4_466 4_566 ?
O00J K007 Mo02 113.57(11) 1_455 4_566 ?
O00J K007 Mo02 113.57(11) 4_466 . ?
O00J K007 Mo02 110.99(12) 1_455 . ?
O00J K007 O00F 78.33(14) 1_455 3_656 ?
O00J K007 O00F 118.77(14) 1_455 2_664 ?
O00J K007 O00F 78.33(14) 4_466 2_664 ?
O00J K007 O00F 118.77(14) 4_466 3_656 ?
O00J K007 O00J 120.8(2) 4_466 1_455 ?
Mo02 O008 Mo02 154.7(4) . 3_656 ?
Mo02 O008 K004 91.92(2) 3_656 1_455 ?
Mo02 O008 K004 92.71(2) 3_656 . ?
Mo02 O008 K004 92.71(2) . 1_455 ?
Mo02 O008 K004 91.92(2) . . ?
K004 O008 K004 158.7(2) . 1_455 ?
Mo03 O009 Mo02 93.46(18) . . ?
P005 O009 Mo02 133.0(3) . . ?
P005 O009 Mo03 131.3(3) . . ?
P005 O00A P005 130.3(4) 3_756 . ?
Mo02 O00B K007 94.86(17) . . ?
Mo03 O00B Mo02 124.4(2) . . ?
Mo03 O00B K007 132.2(2) . . ?
Mo03 O00C K006 122.6(3) . 8_466 ?
Mo03 O00C K006 117.6(3) . . ?
K006 O00C K006 116.7(2) . 8_466 ?
Mo01 O00D Mo03 122.0(3) . . ?
Mo01 O00D K006 133.6(2) . 8_566 ?
Mo03 O00D K006 104.2(2) . 8_566 ?
Mo01 O00E Mo03 93.75(17) . 3_656 ?
Mo01 O00E K006 89.82(15) . 6_665 ?
Mo03 O00E K006 96.20(15) 3_656 6_665 ?
P005 O00E Mo01 125.9(3) . . ?
P005 O00E Mo03 127.0(3) . 3_656 ?
P005 O00E K006 115.0(2) . 6_665 ?
Mo02 O00F K004 99.33(17) 3_656 . ?
Mo02 O00F K007 82.82(14) 3_656 2_665 ?
K004 O00F K007 97.40(14) . 2_665 ?
P005 O00F Mo02 116.1(3) . 3_656 ?
P005 O00F K004 116.4(3) . . ?
P005 O00F K007 135.8(3) . 2_665 ?
Mo02 O00G K004 111.3(3) . . ?
Mo02 O00G K007 131.2(3) . 1_655 ?
K004 O00G K007 101.23(19) . 1_655 ?
Mo01 O00H K004 98.7(2) . 5_455 ?
Mo01 O00H K006 124.1(2) . 6_665 ?
K006 O00H K004 135.3(2) 6_665 5_455 ?
Mo02 O00I K004 96.3(2) . 1_455 ?
Mo02 O00I K006 112.3(3) . 4_566 ?
Mo02 O00I K007 103.1(2) . . ?
K006 O00I K004 108.31(16) 4_566 1_455 ?
K007 O00I K004 90.72(16) . 1_455 ?
K007 O00I K006 136.94(18) . 4_566 ?
Mo03 O00J K006 103.5(3) . 8_566 ?
Mo03 O00J K007 122.7(3) . 1_655 ?
K006 O00J K007 117.6(2) 8_566 1_655 ?

loop_
_geom_bond_atom_site_label_1
_geom_bond_atom_site_label_2
_geom_bond_distance
_geom_bond_site_symmetry_2
_geom_bond_publ_flag
Mo01 K004 3.425(2) 5_455 ?
Mo01 K006 3.8875(18) 6_665 ?
Mo01 K006 3.8875(18) 8_466 ?
Mo01 O00D 1.911(5) . ?
Mo01 O00D 1.911(5) 3_656 ?
Mo01 O00E 2.297(5) . ?
Mo01 O00E 2.297(5) 3_656 ?
Mo01 O00H 1.706(5) 3_656 ?
Mo01 O00H 1.706(5) . ?
Mo02 K004 3.8433(9) . ?
Mo02 K004 3.8656(9) 1_455 ?
Mo02 K007 3.813(2) . ?
Mo02 O008 1.9010(15) . ?
Mo02 O009 2.406(5) . ?
Mo02 O00B 1.912(5) . ?
Mo02 O00F 2.373(5) 3_656 ?
Mo02 O00G 1.703(6) . ?
Mo02 O00I 1.699(5) . ?
Mo03 K006 3.742(2) 8_566 ?
Mo03 K006 3.770(2) . ?
Mo03 K006 4.109(2) 8_466 ?
Mo03 O009 2.236(5) . ?
Mo03 O00B 1.911(5) . ?
Mo03 O00C 1.703(6) . ?
Mo03 O00D 1.948(5) . ?
Mo03 O00E 2.328(5) 3_656 ?
Mo03 O00J 1.700(6) . ?
K004 P005 3.608(2) 3_756 ?
K004 O008 3.2771(12) 1_655 ?
K004 O008 3.2771(12) . ?
K004 O00F 2.691(5) 3_756 ?
K004 O00F 2.691(5) . ?
K004 O00G 2.881(6) 3_756 ?
K004 O00G 2.881(6) . ?
K004 O00H 2.722(5) 5_545 ?
K004 O00H 2.722(5) 7_646 ?
K004 O00I 3.291(6) 3_656 ?
K004 O00I 3.291(6) 1_655 ?
P005 O009 1.526(5) . ?
P005 O00A 1.589(3) . ?
P005 O00E 1.523(5) . ?
P005 O00F 1.488(5) . ?
K006 K006 4.771(3) 8_466 ?
K006 O00C 2.933(7) 8_566 ?
K006 O00C 2.667(6) . ?
K006 O00D 2.752(5) 8_466 ?
K006 O00E 3.144(5) 6_664 ?
K006 O00H 2.665(6) 6_664 ?
K006 O00I 3.259(6) 4_566 ?
K006 O00J 2.960(6) 8_466 ?
K007 O00B 3.141(5) 4_566 ?
K007 O00B 3.141(5) . ?
K007 O00F 3.296(5) 2_664 ?
K007 O00F 3.296(5) 3_656 ?
K007 O00G 2.961(6) 4_466 ?
K007 O00G 2.961(6) 1_455 ?
K007 O00I 3.050(6) 4_566 ?
K007 O00I 3.050(6) . ?
K007 O00J 3.233(7) 4_466 ?
K007 O00J 3.233(7) 1_455 ?

loop_
_geom_torsion_atom_site_label_1
_geom_torsion_atom_site_label_2
_geom_torsion_atom_site_label_3
_geom_torsion_atom_site_label_4
_geom_torsion
_geom_torsion_site_symmetry_1
_geom_torsion_site_symmetry_2
_geom_torsion_site_symmetry_3
_geom_torsion_site_symmetry_4
_geom_torsion_publ_flag
K004 Mo01 O00H K006 166.5(4) 5_455 . . 6_665 ?
K004 Mo02 O00G K004 -66.1(4) 1_455 . . . ?
K004 Mo02 O00G K007 165.63(10) 1_455 . . 1_655 ?
K004 Mo02 O00G K007 -128.3(5) . . . 1_655 ?
K004 Mo02 O00I K004 99.63(16) . . . 1_455 ?
K004 Mo02 O00I K006 -13.1(3) . . . 4_566 ?
K004 Mo02 O00I K006 -112.8(3) 1_455 . . 4_566 ?
K004 Mo02 O00I K007 92.2(2) 1_455 . . . ?
K004 Mo02 O00I K007 -168.16(6) . . . . ?
K004 P005 O009 Mo02 47.5(3) . . . . ?
K004 P005 O009 Mo03 -154.5(4) . . . . ?
K004 P005 O00A P005 -0.002(1) . . . 3_756 ?
K004 P005 O00E Mo01 -157.7(2) . . . . ?
K004 P005 O00E Mo03 -27.3(7) . . . 3_656 ?
K004 P005 O00E K006 92.8(5) . . . 6_665 ?
K004 P005 O00F Mo02 -116.4(4) . . . 3_656 ?
K004 P005 O00F K007 135.8(5) . . . 2_665 ?
K006 Mo01 O00H K004 11.2(4) 8_466 . . 5_455 ?
K006 Mo01 O00H K004 -166.5(4) 6_665 . . 5_455 ?
K006 Mo01 O00H K006 177.67(8) 8_466 . . 6_665 ?
K006 Mo03 O00C K006 -159.4(5) . . . 8_466 ?
K006 Mo03 O00C K006 -106.4(3) 8_566 . . 8_466 ?
K006 Mo03 O00C K006 159.4(5) 8_466 . . . ?
K006 Mo03 O00C K006 53.0(3) 8_566 . . . ?
K006 Mo03 O00J K006 74.6(4) 8_466 . . 8_566 ?
K006 Mo03 O00J K006 94.9(2) . . . 8_566 ?
K006 Mo03 O00J K007 136.0(5) 8_566 . . 1_655 ?
K006 Mo03 O00J K007 -149.44(17) 8_466 . . 1_655 ?
K006 Mo03 O00J K007 -129.1(3) . . . 1_655 ?
K007 Mo02 O00G K004 -172.69(8) . . . . ?
K007 Mo02 O00G K007 59.0(4) . . . 1_655 ?
K007 Mo02 O00I K004 -92.2(2) . . . 1_455 ?
K007 Mo02 O00I K006 155.0(3) . . . 4_566 ?
O008 Mo02 O00G K004 -15.7(3) . . . . ?
O008 Mo02 O00G K007 -144.0(3) . . . 1_655 ?
O008 Mo02 O00I K004 39.7(2) . . . 1_455 ?
O008 Mo02 O00I K006 -73.1(2) . . . 4_566 ?
O008 Mo02 O00I K007 131.89(18) . . . . ?
O009 Mo02 O00G K004 64.6(2) . . . . ?
O009 Mo02 O00G K007 -63.7(3) . . . 1_655 ?
O009 Mo02 O00I K004 -65.2(13) . . . 1_455 ?
O009 Mo02 O00I K006 -178.0(11) . . . 4_566 ?
O009 Mo02 O00I K007 27.0(13) . . . . ?
O009 Mo03 O00C K006 28.0(8) . . . 8_466 ?
O009 Mo03 O00C K006 -172.6(4) . . . . ?
O009 Mo03 O00J K006 -88.2(2) . . . 8_566 ?
O009 Mo03 O00J K007 47.8(3) . . . 1_655 ?
O009 P005 O00A P005 -82.9(2) . . . 3_756 ?
O009 P005 O00E Mo01 -31.1(4) . . . . ?
O009 P005 O00E Mo03 99.3(4) . . . 3_656 ?
O009 P005 O00E K006 -140.6(2) . . . 6_665 ?
O009 P005 O00F Mo02 -65.7(3) . . . 3_656 ?
O009 P005 O00F K004 50.7(4) . . . . ?
O009 P005 O00F K007 -173.4(3) . . . 2_665 ?
O00A P005 O009 Mo02 136.6(4) . . . . ?
O00A P005 O009 Mo03 -65.3(4) . . . . ?
O00A P005 O00E Mo01 82.7(3) . . . . ?
O00A P005 O00E Mo03 -146.9(3) . . . 3_656 ?
O00A P005 O00E K006 -26.8(2) . . . 6_665 ?
O00A P005 O00F Mo02 175.9(2) . . . 3_656 ?
O00A P005 O00F K004 -67.7(3) . . . . ?
O00A P005 O00F K007 68.2(4) . . . 2_665 ?
O00B Mo02 O00G K004 132.0(2) . . . . ?
O00B Mo02 O00G K007 3.8(4) . . . 1_655 ?
O00B Mo02 O00I K004 -110.2(2) . . . 1_455 ?
O00B Mo02 O00I K006 137.0(2) . . . 4_566 ?
O00B Mo02 O00I K007 -18.0(3) . . . . ?
O00B Mo03 O00C K006 -103.8(3) . . . . ?
O00B Mo03 O00C K006 96.8(3) . . . 8_466 ?
O00B Mo03 O00J K006 -162.1(2) . . . 8_566 ?
O00B Mo03 O00J K007 -26.1(4) . . . 1_655 ?
O00C Mo03 O00J K006 94.2(3) . . . 8_566 ?
O00C Mo03 O00J K007 -129.8(3) . . . 1_655 ?
O00D Mo01 O00H K004 105.5(2) . . . 5_455 ?
O00D Mo01 O00H K004 -101.5(2) 3_656 . . 5_455 ?
O00D Mo01 O00H K006 65.0(3) 3_656 . . 6_665 ?
O00D Mo01 O00H K006 -88.0(3) . . . 6_665 ?
O00D Mo03 O00C K006 -60.1(3) . . . 8_466 ?
O00D Mo03 O00C K006 99.3(3) . . . . ?
O00D Mo03 O00J K006 -7.1(3) . . . 8_566 ?
O00D Mo03 O00J K007 128.8(3) . . . 1_655 ?
O00E Mo01 O00H K004 -173.2(2) . . . 5_455 ?
O00E Mo01 O00H K004 150.0(8) 3_656 . . 5_455 ?
O00E Mo01 O00H K006 -6.8(3) . . . 6_665 ?
O00E Mo01 O00H K006 -43.6(11) 3_656 . . 6_665 ?
O00E Mo03 O00C K006 169.5(3) 3_656 . . . ?
O00E Mo03 O00C K006 10.1(3) 3_656 . . 8_466 ?
O00E Mo03 O00J K006 -39.2(11) 3_656 . . 8_566 ?
O00E Mo03 O00J K007 96.8(9) 3_656 . . 1_655 ?
O00E P005 O009 Mo02 -112.9(4) . . . . ?
O00E P005 O009 Mo03 45.1(5) . . . . ?
O00E P005 O00A P005 158.8(2) . . . 3_756 ?
O00E P005 O00F Mo02 62.9(4) . . . 3_656 ?
O00E P005 O00F K004 179.3(2) . . . . ?
O00E P005 O00F K007 -44.9(5) . . . 2_665 ?
O00F Mo02 O00I K004 -37.36(16) 3_656 . . 1_455 ?
O00F Mo02 O00I K006 -150.1(2) 3_656 . . 4_566 ?
O00F Mo02 O00I K007 54.86(19) 3_656 . . . ?
O00F P005 O009 Mo02 16.0(5) . . . . ?
O00F P005 O009 Mo03 174.1(3) . . . . ?
O00F P005 O00A P005 38.2(2) . . . 3_756 ?
O00F P005 O00E Mo01 -158.8(3) . . . . ?
O00F P005 O00E Mo03 -28.4(4) . . . 3_656 ?
O00F P005 O00E K006 91.6(3) . . . 6_665 ?
O00G Mo02 O00I K004 144.2(2) . . . 1_455 ?
O00G Mo02 O00I K006 31.4(3) . . . 4_566 ?
O00G Mo02 O00I K007 -123.6(3) . . . . ?
O00H Mo01 O00H K004 -0.002(1) 3_656 . . 5_455 ?
O00H Mo01 O00H K006 166.5(4) 3_656 . . 6_665 ?
O00I Mo02 O00G K004 -120.6(3) . . . . ?
O00I Mo02 O00G K007 111.1(4) . . . 1_655 ?
O00J Mo03 O00C K006 1.0(4) . . . . ?
O00J Mo03 O00C K006 -158.4(3) . . . 8_466 ?
